data_4313885
loop_
_publ_author_name
'Subratanath Koner'
'Sandip Saha'
'Ken-Ichi Okamoto'
'Jean-Pierre Tuchagues'

_publ_section_title
;
 A Novel Tetranuclear Copper(II) Complex with Alternating \m1,1-Azido and
 Phenoxo Bridges: Synthesis, Structure, and Magnetic Properties of
 [Cu4(\m-salen)2(\m1,1-N3)2(N3)2]
;
_journal_name_full 'Inorganic Chemistry'
_journal_page_first 4668
_journal_page_last 4672
_journal_paper_doi 10.1021/ic020526f
_journal_volume 42
_journal_year 2003
_chemical_formula_moiety 'C16 H14 Cu2 N8 O2 '
_chemical_formula_sum 'C16 H14 Cu2 N8 O2'
_chemical_formula_weight 477.43
_space_group_IT_number 14
_symmetry_cell_setting monoclinic
_symmetry_Int_Tables_number 14
_symmetry_space_group_name_Hall '-P 2yn'
_symmetry_space_group_name_H-M 'P 1 21/n 1'
_cell_angle_alpha 90
_cell_angle_beta 94.72(4)
_cell_angle_gamma 90
_cell_formula_units_Z 4
_cell_length_a 10.240(6)
_cell_length_b 17.775(5)
_cell_length_c 9.689(4)
_cell_measurement_reflns_used 20
_cell_measurement_temperature 296.2
_cell_measurement_theta_max 14.6
_cell_measurement_theta_min 11.0
_cell_volume 1757.6(14)
_computing_cell_refinement WinAFC
_computing_data_collection WinAFC
_computing_data_reduction 'teXsan Ver. 1.10'
_computing_publication_material 'teXsan Ver. 1.10'
_computing_structure_refinement 'teXsan Ver. 1.10'
_computing_structure_solution SIR92
_diffrn_measured_fraction_theta_full 0.9980
_diffrn_measured_fraction_theta_max 0.9980
_diffrn_measurement_device_type 'Rigaku AFC7S'
_diffrn_measurement_method \w-2\q
_diffrn_radiation_type 'Mo K\a'
_diffrn_radiation_wavelength 0.7107
_diffrn_reflns_av_R_equivalents 0.038
_diffrn_reflns_limit_h_max 3
_diffrn_reflns_limit_h_min -13
_diffrn_reflns_limit_k_max 23
_diffrn_reflns_limit_k_min 0
_diffrn_reflns_limit_l_max 12
_diffrn_reflns_limit_l_min -12
_diffrn_reflns_number 4460
_diffrn_reflns_theta_full 27.51
_diffrn_reflns_theta_max 27.51
_diffrn_standards_decay_% 1.54
_diffrn_standards_interval_count 150
_diffrn_standards_number 3
_exptl_absorpt_coefficient_mu 2.452
_exptl_absorpt_correction_T_max 0.999
_exptl_absorpt_correction_T_min 0.770
_exptl_absorpt_correction_type psi-scan
_exptl_absorpt_process_details '(North, Phillips & Mathews, 1968)'
_exptl_crystal_colour black
_exptl_crystal_density_diffrn 1.804
_exptl_crystal_density_method 'not measured'
_exptl_crystal_description prismatic
_exptl_crystal_size_max 0.370
_exptl_crystal_size_mid 0.250
_exptl_crystal_size_min 0.230
_refine_diff_density_max 1.25
_refine_diff_density_min -1.25
_refine_ls_extinction_coef 0.0006(4)
_refine_ls_extinction_method 'Zachariasen(1967) type 2 Gaussian isotropic'
_refine_ls_goodness_of_fit_ref 1.123
_refine_ls_hydrogen_treatment noref
_refine_ls_number_parameters 254
_refine_ls_number_reflns 4036
_refine_ls_R_factor_gt 0.0494
_refine_ls_shift/su_max 0.0012
_refine_ls_structure_factor_coef Fsqd
_refine_ls_weighting_details 'w = 1/[\s^2^(Fo^2^) + (0.05000(Max(Fo^2^,0) + 2Fc^2^)/3)^2^]'
_refine_ls_weighting_scheme calc
_refine_ls_wR_factor_ref 0.1531
_reflns_number_gt 1908
_reflns_number_total 4037
_reflns_threshold_expression F^2^>2.0\s(F^2^)
_cod_data_source_file ic020526f_s1.cif
_cod_data_source_block Koner-S2
_cod_original_cell_volume 1757(1)
_cod_original_formula_sum 'C16 H14 Cu2 N8 O2 '
_cod_database_code 4313885

loop_
_symmetry_equiv_pos_as_xyz
x,y,z
1/2-x,1/2+y,1/2-z
-x,-y,-z
1/2+x,1/2-y,1/2+z

loop_
_atom_site_label
_atom_site_type_symbol
_atom_site_fract_x
_atom_site_fract_y
_atom_site_fract_z
_atom_site_U_iso_or_equiv
_atom_site_adp_type
_atom_site_occupancy
_atom_site_calc_flag
_atom_site_refinement_flags
_atom_site_disorder_assembly
_atom_site_disorder_group
Cu(1) Cu 0.52254(7) 0.06622(4) 0.39895(7) 0.0435(2) Uani 1.00 d . . .
Cu(2) Cu 0.41547(7) 0.22449(4) 0.31554(7) 0.0447(2) Uani 1.00 d . . .
O(1) O 0.4627(4) 0.1813(2) 0.4910(4) 0.049(1) Uani 1.00 d . . .
O(2) O 0.4078(4) 0.1216(2) 0.2517(4) 0.046(1) Uani 1.00 d . . .
N(1) N 0.4395(5) 0.3268(3) 0.3765(5) 0.052(1) Uani 1.00 d . . .
N(2) N 0.3802(5) 0.2663(3) 0.1340(5) 0.049(1) Uani 1.00 d . . .
N(3) N 0.6845(5) 0.1044(3) 0.3351(5) 0.055(2) Uani 1.00 d . . .
N(4) N 0.6860(5) 0.1581(3) 0.2609(5) 0.049(1) Uani 1.00 d . . .
N(5) N 0.6911(6) 0.2083(3) 0.1905(6) 0.073(2) Uani 1.00 d . . .
N(6) N 0.6186(5) -0.0030(3) 0.5347(5) 0.053(1) Uani 1.00 d . . .
N(7) N 0.7316(5) -0.0209(3) 0.5300(5) 0.056(2) Uani 1.00 d . . .
N(8) N 0.8401(6) -0.0357(4) 0.5284(7) 0.088(2) Uani 1.00 d . . .
C(1) C 0.5074(5) 0.2169(3) 0.6032(5) 0.043(2) Uani 1.00 d . . .
C(2) C 0.5472(6) 0.1761(4) 0.7209(6) 0.051(2) Uani 1.00 d . . .
C(3) C 0.5972(7) 0.2096(4) 0.8404(6) 0.063(2) Uani 1.00 d . . .
C(4) C 0.6130(7) 0.2869(4) 0.8502(6) 0.061(2) Uani 1.00 d . . .
C(5) C 0.5725(6) 0.3301(4) 0.7359(7) 0.060(2) Uani 1.00 d . . .
C(6) C 0.5207(6) 0.2968(3) 0.6106(6) 0.047(2) Uani 1.00 d . . .
C(7) C 0.4838(6) 0.3469(3) 0.4974(7) 0.052(2) Uani 1.00 d . . .
C(8) C 0.3626(5) 0.0985(3) 0.1263(5) 0.043(2) Uani 1.00 d . . .
C(9) C 0.3457(7) 0.0218(4) 0.1004(6) 0.058(2) Uani 1.00 d . . .
C(10) C 0.2983(7) -0.0053(4) -0.0269(7) 0.064(2) Uani 1.00 d . . .
C(11) C 0.2635(7) 0.0445(4) -0.1346(6) 0.061(2) Uani 1.00 d . . .
C(12) C 0.2807(6) 0.1196(4) -0.1129(6) 0.056(2) Uani 1.00 d . . .
C(13) C 0.3280(6) 0.1491(3) 0.0167(6) 0.047(2) Uani 1.00 d . . .
C(14) C 0.3453(6) 0.2300(4) 0.0262(6) 0.050(2) Uani 1.00 d . . .
C(15) C 0.4027(8) 0.3809(4) 0.2679(8) 0.075(2) Uani 1.00 d . . .
C(16) C 0.4102(8) 0.3474(4) 0.1307(7) 0.072(2) Uani 1.00 d . . .
H(1) H 0.5393 0.1228 0.7183 0.0611 Uiso 1.00 calc . . .
H(2) H 0.6217 0.1792 0.9190 0.0752 Uiso 1.00 calc . . .
H(3) H 0.6506 0.3096 0.9329 0.0728 Uiso 1.00 calc . . .
H(4) H 0.5796 0.3833 0.7416 0.0718 Uiso 1.00 calc . . .
H(5) H 0.4934 0.3993 0.5143 0.0630 Uiso 1.00 calc . . .
H(6) H 0.3676 -0.0129 0.1732 0.0691 Uiso 1.00 calc . . .
H(7) H 0.2893 -0.0580 -0.0413 0.0771 Uiso 1.00 calc . . .
H(8) H 0.2282 0.0263 -0.2221 0.0734 Uiso 1.00 calc . . .
H(9) H 0.2600 0.1533 -0.1876 0.0666 Uiso 1.00 calc . . .
H(10) H 0.3286 0.2581 -0.0569 0.0600 Uiso 1.00 calc . . .
H(11) H 0.3155 0.3972 0.2768 0.0896 Uiso 1.00 calc . . .
H(12) H 0.4604 0.4227 0.2773 0.0896 Uiso 1.00 calc . . .
H(13) H 0.4961 0.3541 0.1025 0.0861 Uiso 1.00 calc . . .
H(14) H 0.3488 0.3715 0.0665 0.0861 Uiso 1.00 calc . . .

loop_
_atom_site_aniso_label
_atom_site_aniso_U_11
_atom_site_aniso_U_22
_atom_site_aniso_U_33
_atom_site_aniso_U_12
_atom_site_aniso_U_13
_atom_site_aniso_U_23
Cu(1) 0.0462(4) 0.0358(3) 0.0471(4) -0.0008(3) -0.0044(3) 0.0060(3)
Cu(2) 0.0487(4) 0.0350(3) 0.0489(4) 0.0023(3) -0.0052(3) 0.0022(3)
O(1) 0.068(3) 0.035(2) 0.040(2) 0.004(2) -0.009(2) 0.003(2)
O(2) 0.056(2) 0.035(2) 0.043(2) 0.007(2) -0.011(2) 0.000(2)
N(1) 0.054(3) 0.039(3) 0.062(3) 0.001(2) -0.007(3) 0.003(3)
N(2) 0.057(3) 0.037(3) 0.053(3) 0.002(2) -0.002(2) 0.007(2)
N(3) 0.046(3) 0.056(3) 0.061(3) 0.003(3) 0.000(2) 0.010(3)
N(4) 0.047(3) 0.056(3) 0.043(3) -0.010(3) 0.002(2) -0.003(3)
N(5) 0.073(4) 0.073(4) 0.071(4) -0.020(3) -0.003(3) 0.019(3)
N(6) 0.050(3) 0.044(3) 0.063(3) 0.001(3) -0.005(2) 0.019(2)
N(7) 0.057(3) 0.045(3) 0.064(3) 0.003(3) -0.006(3) 0.011(3)
N(8) 0.060(4) 0.080(4) 0.125(5) 0.019(4) 0.008(4) 0.036(4)
C(1) 0.044(3) 0.044(3) 0.042(3) 0.002(3) 0.003(3) -0.001(3)
C(2) 0.057(4) 0.045(3) 0.050(3) -0.004(3) 0.001(3) 0.000(3)
C(3) 0.065(4) 0.080(5) 0.042(3) 0.009(4) -0.003(3) -0.002(3)
C(4) 0.062(4) 0.073(5) 0.047(3) -0.008(4) -0.001(3) -0.022(3)
C(5) 0.060(4) 0.061(4) 0.058(4) -0.008(3) 0.002(3) -0.016(3)
C(6) 0.040(3) 0.048(4) 0.053(3) -0.001(3) 0.002(3) -0.005(3)
C(7) 0.057(4) 0.032(3) 0.069(4) -0.003(3) 0.008(3) -0.008(3)
C(8) 0.041(3) 0.044(3) 0.042(3) 0.001(3) -0.005(2) -0.003(3)
C(9) 0.074(4) 0.047(4) 0.049(3) 0.003(3) -0.009(3) 0.001(3)
C(10) 0.091(5) 0.047(4) 0.054(4) -0.003(4) 0.002(4) -0.012(3)
C(11) 0.072(4) 0.064(4) 0.046(3) -0.004(4) -0.003(3) -0.012(3)
C(12) 0.062(4) 0.058(4) 0.045(3) 0.007(3) -0.006(3) 0.004(3)
C(13) 0.042(3) 0.045(3) 0.053(3) 0.003(3) 0.004(3) 0.002(3)
C(14) 0.051(3) 0.052(4) 0.046(3) 0.007(3) -0.003(3) 0.010(3)
C(15) 0.098(6) 0.036(4) 0.084(5) -0.004(4) -0.023(4) 0.007(4)
C(16) 0.114(6) 0.037(4) 0.063(4) 0.002(4) 0.000(4) 0.011(3)

loop_
_atom_type_symbol
_atom_type_description
_atom_type_scat_dispersion_real
_atom_type_scat_dispersion_imag
_atom_type_scat_source
C C 0.003 0.002
;International Tables for Crystallography
(1992, Vol. C, Tables 4.2.6.8 and 6.1.1.1)
;
H H 0.000 0.000
;International Tables for Crystallography
(1992, Vol. C, Table 6.1.1.2)
;
Cu Cu 0.320 1.265
;International Tables for Crystallography
(1992, Vol. C, Tables 4.2.6.8 and 6.1.1.1)
;
N N 0.006 0.003
;International Tables for Crystallography
(1992, Vol. C, Tables 4.2.6.8 and 6.1.1.1)
;
O O 0.011 0.006
;International Tables for Crystallography
(1992, Vol. C, Tables 4.2.6.8 and 6.1.1.1)
;

loop_
_geom_angle_atom_site_label_1
_geom_angle_atom_site_label_2
_geom_angle_atom_site_label_3
_geom_angle
_geom_angle_site_symmetry_1
_geom_angle_site_symmetry_2
_geom_angle_site_symmetry_3
_geom_angle_publ_flag
O(2) Cu(1) N(3) 93.8(2) . 1_555 1_555 yes
O(2) Cu(1) N(6) 170.7(2) . 1_555 1_555 yes
O(2) Cu(1) N(6) 96.2(2) . 1_555 3_656 yes
N(3) Cu(1) N(6) 92.2(2) . 1_555 1_555 yes
N(3) Cu(1) N(6) 165.6(2) . 1_555 3_656 yes
N(6) Cu(1) N(6) 76.7(2) . 1_555 3_656 yes
O(1) Cu(2) O(2) 84.5(2) . 1_555 1_555 yes
O(1) Cu(2) N(1) 95.2(2) . 1_555 1_555 yes
O(1) Cu(2) N(2) 175.8(2) . 1_555 1_555 yes
O(2) Cu(2) N(1) 174.9(2) . 1_555 1_555 yes
O(2) Cu(2) N(2) 94.2(2) . 1_555 1_555 yes
N(1) Cu(2) N(2) 85.7(2) . 1_555 1_555 yes
Cu(2) O(1) C(1) 126.7(4) . 1_555 1_555 yes
Cu(1) O(2) Cu(2) 103.2(2) . 1_555 1_555 yes
Cu(1) O(2) C(8) 129.2(4) . 1_555 1_555 yes
Cu(2) O(2) C(8) 126.0(3) . 1_555 1_555 yes
Cu(2) N(1) C(7) 125.1(4) . 1_555 1_555 yes
Cu(2) N(1) C(15) 112.6(4) . 1_555 1_555 yes
C(7) N(1) C(15) 122.2(5) . 1_555 1_555 yes
Cu(2) N(2) C(14) 125.8(4) . 1_555 1_555 yes
Cu(2) N(2) C(16) 112.0(4) . 1_555 1_555 yes
C(14) N(2) C(16) 122.0(5) . 1_555 1_555 yes
Cu(1) N(3) N(4) 121.6(4) . 1_555 1_555 yes
N(3) N(4) N(5) 178.0(7) . 1_555 1_555 yes
Cu(1) N(6) Cu(1) 103.3(2) . 1_555 3_656 yes
Cu(1) N(6) N(7) 124.1(4) . 1_555 1_555 yes
Cu(1) N(6) N(7) 126.3(4) . 3_656 1_555 yes
N(6) N(7) N(8) 177.5(7) . 1_555 1_555 yes
O(1) C(1) C(2) 119.4(5) . 1_555 1_555 yes
O(1) C(1) C(6) 123.3(5) . 1_555 1_555 yes
C(2) C(1) C(6) 117.3(5) . 1_555 1_555 yes
C(1) C(2) C(3) 122.3(6) . 1_555 1_555 yes
C(2) C(3) C(4) 121.6(6) . 1_555 1_555 yes
C(3) C(4) C(5) 118.0(6) . 1_555 1_555 yes
C(4) C(5) C(6) 121.5(6) . 1_555 1_555 yes
C(1) C(6) C(5) 119.2(6) . 1_555 1_555 yes
C(1) C(6) C(7) 124.0(5) . 1_555 1_555 yes
C(5) C(6) C(7) 116.9(6) . 1_555 1_555 yes
N(1) C(7) C(6) 125.5(5) . 1_555 1_555 yes
O(2) C(8) C(9) 119.7(5) . 1_555 1_555 yes
O(2) C(8) C(13) 122.4(5) . 1_555 1_555 yes
C(9) C(8) C(13) 117.9(5) . 1_555 1_555 yes
C(8) C(9) C(10) 122.3(6) . 1_555 1_555 yes
C(9) C(10) C(11) 119.9(6) . 1_555 1_555 yes
C(10) C(11) C(12) 119.1(6) . 1_555 1_555 yes
C(11) C(12) C(13) 122.2(6) . 1_555 1_555 yes
C(8) C(13) C(12) 118.6(6) . 1_555 1_555 yes
C(8) C(13) C(14) 124.2(5) . 1_555 1_555 yes
C(12) C(13) C(14) 117.1(5) . 1_555 1_555 yes
N(2) C(14) C(13) 125.9(5) . 1_555 1_555 yes
N(1) C(15) C(16) 111.0(6) . 1_555 1_555 yes
N(2) C(16) C(15) 110.6(5) . 1_555 1_555 yes

loop_
_geom_bond_atom_site_label_1
_geom_bond_atom_site_label_2
_geom_bond_distance
_geom_bond_site_symmetry_1
_geom_bond_site_symmetry_2
_geom_bond_publ_flag
Cu(1) O(2) 2.027(4) . . yes
Cu(1) N(3) 1.940(5) . . yes
Cu(1) N(6) 2.000(5) . . yes
Cu(1) N(6) 1.979(5) . 3_656 yes
Cu(2) O(1) 1.892(4) . . yes
Cu(2) O(2) 1.930(4) . . yes
Cu(2) N(1) 1.922(5) . . yes
Cu(2) N(2) 1.916(4) . . yes
O(1) C(1) 1.307(6) . . yes
O(2) C(8) 1.329(6) . . yes
N(1) C(7) 1.272(7) . . yes
N(1) C(15) 1.452(8) . . yes
N(2) C(14) 1.254(7) . . yes
N(2) C(16) 1.475(8) . . yes
N(3) N(4) 1.195(7) . . yes
N(4) N(5) 1.128(7) . . yes
N(6) N(7) 1.205(7) . . yes
N(7) N(8) 1.143(7) . . yes
C(1) C(2) 1.385(8) . . yes
C(1) C(6) 1.429(8) . . yes
C(2) C(3) 1.364(8) . . yes
C(3) C(4) 1.387(10) . . yes
C(4) C(5) 1.383(9) . . yes
C(5) C(6) 1.413(8) . . yes
C(6) C(7) 1.439(8) . . yes
C(8) C(9) 1.395(8) . . yes
C(8) C(13) 1.415(8) . . yes
C(9) C(10) 1.375(8) . . yes
C(10) C(11) 1.393(9) . . yes
C(11) C(12) 1.362(9) . . yes
C(12) C(13) 1.409(8) . . yes
C(13) C(14) 1.451(8) . . yes
C(15) C(16) 1.464(10) . . yes

loop_
_geom_contact_atom_site_label_1
_geom_contact_atom_site_label_2
_geom_contact_distance
_geom_contact_site_symmetry_1
_geom_contact_site_symmetry_2
_geom_contact_publ_flag
Cu(2) C(4) 3.149(7) . 4_454 ?
Cu(2) C(3) 3.491(7) . 4_454 ?
O(2) C(5) 3.531(8) . 4_454 ?
N(1) C(3) 3.554(9) . 4_454 ?
N(3) C(11) 3.351(9) . 3_655 ?
N(3) C(10) 3.483(8) . 3_655 ?
N(4) C(14) 3.540(7) . 4_555 ?
N(4) C(10) 3.549(8) . 3_655 ?
N(5) C(3) 3.448(8) . 1_554 ?
N(5) C(6) 3.526(9) . 4_554 ?
N(8) C(5) 3.372(9) . 2_646 ?
N(8) C(4) 3.385(9) . 2_646 ?
N(8) C(16) 3.548(9) . 4_555 ?
N(8) N(8) 3.60(1) . 3_756 ?
C(2) C(12) 3.431(9) . 1_556 ?
C(3) C(14) 3.284(9) . 1_556 ?
C(3) C(13) 3.527(9) . 1_556 ?
C(4) C(14) 3.495(9) . 1_556 ?
C(5) C(8) 3.476(9) . 4_555 ?
C(5) C(13) 3.522(9) . 4_555 ?
C(6) C(13) 3.482(8) . 4_555 ?
C(6) C(14) 3.520(9) . 4_555 ?
C(7) C(12) 3.357(9) . 4_555 ?
C(7) C(13) 3.515(9) . 4_555 ?

loop_
_geom_torsion_atom_site_label_1
_geom_torsion_atom_site_label_2
_geom_torsion_atom_site_label_3
_geom_torsion_atom_site_label_4
_geom_torsion
_geom_torsion_site_symmetry_1
_geom_torsion_site_symmetry_2
_geom_torsion_site_symmetry_3
_geom_torsion_site_symmetry_4
_geom_torsion_publ_flag
Cu(1) O(2) Cu(2) O(1) -22.0(2) 1_555 1_555 1_555 1_555 yes
Cu(1) O(2) Cu(2) N(1) 65(2) 1_555 1_555 1_555 1_555 yes
Cu(1) O(2) Cu(2) N(2) 153.9(2) 1_555 1_555 1_555 1_555 yes
Cu(1) O(2) C(8) C(9) 26.2(8) 1_555 1_555 1_555 1_555 yes
Cu(1) O(2) C(8) C(13) -155.1(4) 1_555 1_555 1_555 1_555 yes
Cu(1) N(3) N(4) N(5) -171(17) 1_555 1_555 1_555 1_555 yes
Cu(1) N(6) Cu(1) O(2) -174.0(2) 1_555 1_555 3_656 3_656 yes
Cu(1) N(6) Cu(1) N(3) -40.2(9) 1_555 1_555 3_656 3_656 yes
Cu(1) N(6) Cu(1) N(6) 0.0 1_555 1_555 3_656 3_656 yes
Cu(1) N(6) N(7) N(8) 88(15) 1_555 1_555 1_555 1_555 yes
Cu(1) N(6) Cu(1) O(2) 40(1) 1_555 3_656 3_656 3_656 yes
Cu(1) N(6) Cu(1) N(3) 170.8(2) 1_555 3_656 3_656 3_656 yes
Cu(1) N(6) Cu(1) N(6) 0.0 1_555 3_656 3_656 1_555 yes
Cu(1) N(6) N(7) N(8) 124(15) 1_555 3_656 3_656 3_656 yes
Cu(2) O(1) C(1) C(2) -175.0(4) 1_555 1_555 1_555 1_555 yes
Cu(2) O(1) C(1) C(6) 3.5(8) 1_555 1_555 1_555 1_555 yes
Cu(2) O(2) Cu(1) N(3) -74.6(2) 1_555 1_555 1_555 1_555 yes
Cu(2) O(2) Cu(1) N(6) 155(1) 1_555 1_555 1_555 1_555 yes
Cu(2) O(2) Cu(1) N(6) 115.8(2) 1_555 1_555 1_555 3_656 yes
Cu(2) O(2) C(8) C(9) -170.9(4) 1_555 1_555 1_555 1_555 yes
Cu(2) O(2) C(8) C(13) 7.8(8) 1_555 1_555 1_555 1_555 yes
Cu(2) N(1) C(7) C(6) -1.6(10) 1_555 1_555 1_555 1_555 yes
Cu(2) N(1) C(15) C(16) -24.0(7) 1_555 1_555 1_555 1_555 yes
Cu(2) N(2) C(14) C(13) -1.8(9) 1_555 1_555 1_555 1_555 yes
Cu(2) N(2) C(16) C(15) -24.9(7) 1_555 1_555 1_555 1_555 yes
O(1) Cu(2) O(2) C(8) 171.5(4) 1_555 1_555 1_555 1_555 yes
O(1) Cu(2) N(1) C(7) 4.7(6) 1_555 1_555 1_555 1_555 yes
O(1) Cu(2) N(1) C(15) -176.0(5) 1_555 1_555 1_555 1_555 yes
O(1) Cu(2) N(2) C(14) 81(2) 1_555 1_555 1_555 1_555 yes
O(1) Cu(2) N(2) C(16) -93(2) 1_555 1_555 1_555 1_555 yes
O(1) C(1) C(2) C(3) 178.7(6) 1_555 1_555 1_555 1_555 yes
O(1) C(1) C(6) C(5) -178.8(5) 1_555 1_555 1_555 1_555 yes
O(1) C(1) C(6) C(7) 1.5(9) 1_555 1_555 1_555 1_555 yes
O(2) Cu(1) N(3) N(4) 17.4(5) 1_555 1_555 1_555 1_555 yes
O(2) Cu(1) N(6) N(7) 113(1) 1_555 1_555 1_555 1_555 yes
O(2) Cu(1) N(6) N(7) -33.5(5) 1_555 1_555 3_656 3_656 yes
O(2) Cu(2) O(1) C(1) 169.2(5) 1_555 1_555 1_555 1_555 yes
O(2) Cu(2) N(1) C(7) -81(2) 1_555 1_555 1_555 1_555 yes
O(2) Cu(2) N(1) C(15) 97(2) 1_555 1_555 1_555 1_555 yes
O(2) Cu(2) N(2) C(14) 9.5(5) 1_555 1_555 1_555 1_555 yes
O(2) Cu(2) N(2) C(16) -165.4(4) 1_555 1_555 1_555 1_555 yes
O(2) C(8) C(9) C(10) 179.5(6) 1_555 1_555 1_555 1_555 yes
O(2) C(8) C(13) C(12) -179.9(5) 1_555 1_555 1_555 1_555 yes
O(2) C(8) C(13) C(14) 3.9(9) 1_555 1_555 1_555 1_555 yes
N(1) Cu(2) O(1) C(1) -5.7(5) 1_555 1_555 1_555 1_555 yes
N(1) Cu(2) O(2) C(8) -101(2) 1_555 1_555 1_555 1_555 yes
N(1) Cu(2) N(2) C(14) -175.7(5) 1_555 1_555 1_555 1_555 yes
N(1) Cu(2) N(2) C(16) 9.4(5) 1_555 1_555 1_555 1_555 yes
N(1) C(7) C(6) C(1) -2(1) 1_555 1_555 1_555 1_555 yes
N(1) C(7) C(6) C(5) 177.8(6) 1_555 1_555 1_555 1_555 yes
N(1) C(15) C(16) N(2) 31.3(8) 1_555 1_555 1_555 1_555 yes
N(2) Cu(2) O(1) C(1) 96(2) 1_555 1_555 1_555 1_555 yes
N(2) Cu(2) O(2) C(8) -12.5(5) 1_555 1_555 1_555 1_555 yes
N(2) Cu(2) N(1) C(7) -171.2(6) 1_555 1_555 1_555 1_555 yes
N(2) Cu(2) N(1) C(15) 8.2(5) 1_555 1_555 1_555 1_555 yes
N(2) C(14) C(13) C(8) -7(1) 1_555 1_555 1_555 1_555 yes
N(2) C(14) C(13) C(12) 176.4(6) 1_555 1_555 1_555 1_555 yes
N(3) Cu(1) O(2) C(8) 91.2(5) 1_555 1_555 1_555 1_555 yes
N(3) Cu(1) N(6) N(7) -17.4(5) 1_555 1_555 1_555 1_555 yes
N(3) Cu(1) N(6) N(7) -167.3(7) 1_555 1_555 3_656 3_656 yes
N(4) N(3) Cu(1) N(6) -169.6(5) 1_555 1_555 1_555 1_555 yes
N(4) N(3) Cu(1) N(6) 151.5(7) 1_555 1_555 1_555 3_656 yes
N(6) Cu(1) O(2) C(8) -39(1) 1_555 1_555 1_555 1_555 yes
N(6) Cu(1) N(6) Cu(1) 0.0 1_555 1_555 3_656 3_656 yes
N(6) Cu(1) N(6) N(7) 152.5(7) 1_555 1_555 3_656 3_656 yes
N(6) Cu(1) O(2) C(8) 78.4(5) 1_555 3_656 3_656 3_656 yes
N(6) Cu(1) N(6) Cu(1) 0.0 1_555 3_656 3_656 1_555 yes
N(6) Cu(1) N(6) N(7) -153.3(7) 1_555 3_656 3_656 3_656 yes
C(1) C(2) C(3) C(4) -1(1) 1_555 1_555 1_555 1_555 yes
C(1) C(6) C(5) C(4) 1.4(10) 1_555 1_555 1_555 1_555 yes
C(2) C(1) C(6) C(5) -0.2(9) 1_555 1_555 1_555 1_555 yes
C(2) C(1) C(6) C(7) -180.0(6) 1_555 1_555 1_555 1_555 yes
C(2) C(3) C(4) C(5) 2(1) 1_555 1_555 1_555 1_555 yes
C(3) C(2) C(1) C(6) 0.1(9) 1_555 1_555 1_555 1_555 yes
C(3) C(4) C(5) C(6) -2(1) 1_555 1_555 1_555 1_555 yes
C(4) C(5) C(6) C(7) -178.9(6) 1_555 1_555 1_555 1_555 yes
C(6) C(7) N(1) C(15) 179.1(6) 1_555 1_555 1_555 1_555 yes
C(7) N(1) C(15) C(16) 155.3(6) 1_555 1_555 1_555 1_555 yes
C(8) C(9) C(10) C(11) -1(1) 1_555 1_555 1_555 1_555 yes
C(8) C(13) C(12) C(11) 2.0(10) 1_555 1_555 1_555 1_555 yes
C(9) C(8) C(13) C(12) -1.1(9) 1_555 1_555 1_555 1_555 yes
C(9) C(8) C(13) C(14) -177.3(6) 1_555 1_555 1_555 1_555 yes
C(9) C(10) C(11) C(12) 1(1) 1_555 1_555 1_555 1_555 yes
C(10) C(9) C(8) C(13) 0(1) 1_555 1_555 1_555 1_555 yes
C(10) C(11) C(12) C(13) -2(1) 1_555 1_555 1_555 1_555 yes
C(11) C(12) C(13) C(14) 178.5(6) 1_555 1_555 1_555 1_555 yes
C(13) C(14) N(2) C(16) 172.7(6) 1_555 1_555 1_555 1_555 yes
C(14) N(2) C(16) C(15) 160.0(6) 1_555 1_555 1_555 1_555 yes
